data_7036522
loop_
_publ_author_name
'Rajaraman, A.'
'Sahoo, A. R.'
'Hild, F.'
'Fischmeister, C.'
'Achard, M.'
'Bruneau, C.'

_publ_section_title
;
 Ruthenium(ii) and iridium(iii) complexes featuring NHC-sulfonate chelate.
;
_journal_issue 40
_journal_name_full 'Dalton transactions (Cambridge, England : 2003)'
_journal_page_first 17467
_journal_page_last 17472
_journal_paper_doi 10.1039/c5dt02867a
_journal_volume 44
_journal_year 2015
_chemical_compound_source 'synthesis as described'
_chemical_formula_moiety '2(C23 H29 Cl N2 O3 Ru S), C H2 Cl2'
_chemical_formula_sum 'C23.5 H30 Cl2 N2 O3 Ru S'
_chemical_formula_weight 592.52
_chemical_name_systematic
;
 ?
;
_space_group_IT_number 2
_symmetry_cell_setting triclinic
_symmetry_Int_Tables_number 2
_symmetry_space_group_name_Hall '-P 1'
_symmetry_space_group_name_H-M 'P -1'
_atom_sites_solution_hydrogens geom
_atom_sites_solution_primary direct
_atom_sites_solution_secondary difmap
_audit_conform_dict_location ftp://ftp.iucr.org/pub/cif_core.dic
_audit_conform_dict_name cif_core.dic
_audit_conform_dict_version 2.3
_audit_creation_date 2014-04-09T14:12:04-00:00
_audit_creation_method 'WinGX routine CIF_UPDATE'
_audit_update_record
;
2015-07-23 deposited with the CCDC.
2015-09-15 downloaded from the CCDC.
;
_cell_angle_alpha 85.170(2)
_cell_angle_beta 81.300(2)
_cell_angle_gamma 74.430(2)
_cell_formula_units_Z 4
_cell_length_a 13.1459(7)
_cell_length_b 13.5527(7)
_cell_length_c 16.4259(8)
_cell_measurement_reflns_used 7482
_cell_measurement_temperature 150(2)
_cell_measurement_theta_max 23.51
_cell_measurement_theta_min 2.53
_cell_measurement_wavelength 0.71073
_cell_volume 2783.7(2)
_computing_cell_refinement 'Bruker APEX2 (Bruker, 2006)'
_computing_data_collection 'Bruker APEX2 (Bruker, 2006)'
_computing_data_reduction 'Bruker APEX2 (Bruker, 2006)'
_computing_molecular_graphics 'Ortep-3 for Windows (Farrugia, 1997)'
_computing_publication_material
;
           WinGX publication routines (Farrugia, 2012),
           CRYSCAL (T. Roisnel, local program)
;
_computing_structure_refinement 'SHELXL-97 (Sheldrick, 1997)'
_computing_structure_solution 'SIR97 (Altomare et al., 1999)'
_diffrn_ambient_temperature 150(2)
_diffrn_detector 'CCD plate'
_diffrn_measured_fraction_theta_full 0.988
_diffrn_measured_fraction_theta_max 0.988
_diffrn_measurement_device_type 'APEXII, Bruker-AXS'
_diffrn_measurement_method 'CCD rotation images, thin slices'
_diffrn_radiation_monochromator graphite
_diffrn_radiation_probe x-ray
_diffrn_radiation_type MoK\a
_diffrn_radiation_wavelength 0.71073
_diffrn_reflns_av_R_equivalents 0.0597
_diffrn_reflns_av_unetI/netI 0.0765
_diffrn_reflns_limit_h_max 17
_diffrn_reflns_limit_h_min -17
_diffrn_reflns_limit_k_max 17
_diffrn_reflns_limit_k_min -17
_diffrn_reflns_limit_l_max 16
_diffrn_reflns_limit_l_min -21
_diffrn_reflns_number 43398
_diffrn_reflns_theta_full 27.48
_diffrn_reflns_theta_max 27.48
_diffrn_reflns_theta_min 2.94
_exptl_absorpt_coefficient_mu 0.855
_exptl_absorpt_correction_T_max 0.910
_exptl_absorpt_correction_T_min 0.824
_exptl_absorpt_correction_type multi-scan
_exptl_absorpt_process_details
;
  [Sheldrick, G.M. (2002). SADABS Bruker AXS Inc., Madison, Wisconsin, USA]
;
_exptl_crystal_colour red
_exptl_crystal_density_diffrn 1.414
_exptl_crystal_density_method 'not measured'
_exptl_crystal_description prism
_exptl_crystal_F_000 1212
_exptl_crystal_size_max 0.32
_exptl_crystal_size_mid 0.14
_exptl_crystal_size_min 0.11
_platon_squeeze_details
;
;
_refine_diff_density_max 2.381
_refine_diff_density_min -1.112
_refine_diff_density_rms 0.166
_refine_ls_extinction_method none
_refine_ls_goodness_of_fit_ref 1.048
_refine_ls_hydrogen_treatment constr
_refine_ls_matrix_type full
_refine_ls_number_parameters 598
_refine_ls_number_reflns 12627
_refine_ls_number_restraints 0
_refine_ls_restrained_S_all 1.048
_refine_ls_R_factor_all 0.1062
_refine_ls_R_factor_gt 0.0804
_refine_ls_shift/su_max 0.004
_refine_ls_shift/su_mean 0
_refine_ls_structure_factor_coef Fsqd
_refine_ls_weighting_details 'calc w=1/[\s^2^(Fo^2^)+(0.0842P)^2^+26.8431P] where P=(Fo^2^+2Fc^2^)/3'
_refine_ls_weighting_scheme calc
_refine_ls_wR_factor_gt 0.2172
_refine_ls_wR_factor_ref 0.2278
_reflns_number_gt 8921
_reflns_number_total 12627
_reflns_threshold_expression >2sigma(I)
_cod_data_source_file c5dt02867a2.cif
_cod_data_source_block CEFAR46
_cod_depositor_comments 'Adding full bibliography for 7036522--7036524.cif.'
_cod_database_code 7036522

loop_
_symmetry_equiv_pos_as_xyz
'x, y, z'
'-x, -y, -z'

loop_
_atom_site_label
_atom_site_type_symbol
_atom_site_fract_x
_atom_site_fract_y
_atom_site_fract_z
_atom_site_U_iso_or_equiv
_atom_site_adp_type
_atom_site_occupancy
_atom_site_symmetry_multiplicity
_atom_site_calc_flag
_atom_site_refinement_flags
Ru1 Ru 0.48516(5) 0.86991(4) 0.87816(4) 0.03118(18) Uani 1 1 d .
S1 S 0.45428(19) 0.69817(16) 1.02852(12) 0.0409(5) Uani 1 1 d .
Cl1 Cl 0.66225(18) 0.84445(17) 0.91235(14) 0.0481(6) Uani 1 1 d .
C1 C 0.5955(8) 1.0483(8) 0.7734(7) 0.060(3) Uani 1 1 d .
H1A H 0.6324 1.0095 0.7251 0.09 Uiso 1 1 calc R
H1B H 0.6432 1.0371 0.8157 0.09 Uiso 1 1 calc R
H1C H 0.5745 1.1215 0.7575 0.09 Uiso 1 1 calc R
C2 C 0.4979(8) 1.0127(6) 0.8073(6) 0.044(2) Uani 1 1 d .
C3 C 0.4432(7) 1.0403(6) 0.8889(5) 0.042(2) Uani 1 1 d .
H3 H 0.4681 1.082 0.9208 0.05 Uiso 1 1 calc R
C4 C 0.3554(7) 1.0056(6) 0.9198(5) 0.039(2) Uani 1 1 d .
H4 H 0.321 1.0245 0.9735 0.047 Uiso 1 1 calc R
C5 C 0.3128(7) 0.9428(6) 0.8759(5) 0.0358(18) Uani 1 1 d .
C6 C 0.3651(7) 0.9201(6) 0.7945(5) 0.0365(19) Uani 1 1 d .
H6 H 0.3382 0.8809 0.7617 0.044 Uiso 1 1 calc R
C7 C 0.4559(7) 0.9543(6) 0.7611(5) 0.0358(18) Uani 1 1 d .
H7 H 0.489 0.9375 0.7067 0.043 Uiso 1 1 calc R
C8 C 0.2207(8) 0.9042(8) 0.9156(6) 0.053(2) Uani 1 1 d .
H8 H 0.2297 0.8861 0.9748 0.064 Uiso 1 1 calc R
C9 C 0.1198(12) 0.9878(12) 0.9124(13) 0.122(7) Uani 1 1 d .
H9A H 0.1141 1.013 0.8552 0.183 Uiso 1 1 calc R
H9B H 0.121 1.0442 0.9456 0.183 Uiso 1 1 calc R
H9C H 0.0586 0.9608 0.9344 0.183 Uiso 1 1 calc R
C10 C 0.2090(10) 0.8127(10) 0.8786(8) 0.074(3) Uani 1 1 d .
H10A H 0.1914 0.8309 0.8224 0.111 Uiso 1 1 calc R
H10B H 0.1517 0.7878 0.9119 0.111 Uiso 1 1 calc R
H10C H 0.276 0.7588 0.8769 0.111 Uiso 1 1 calc R
C11 C 0.5456(6) 0.7208(6) 0.8378(5) 0.0331(17) Uani 1 1 d .
N12 N 0.5664(6) 0.6830(5) 0.7611(4) 0.0334(15) Uani 1 1 d .
C13 C 0.6094(9) 0.5762(6) 0.7653(5) 0.052(3) Uani 1 1 d .
H13 H 0.6309 0.5326 0.7201 0.063 Uiso 1 1 calc R
C14 C 0.5538(6) 0.7372(5) 0.6828(4) 0.0296(16) Uani 1 1 d .
C15 C 0.4643(7) 0.7404(6) 0.6462(4) 0.0355(18) Uani 1 1 d .
C16 C 0.4545(7) 0.7911(6) 0.5698(5) 0.0360(18) Uani 1 1 d .
H16 H 0.3927 0.7957 0.5447 0.043 Uiso 1 1 calc R
C17 C 0.5330(7) 0.8349(6) 0.5291(5) 0.040(2) Uani 1 1 d .
C18 C 0.6225(7) 0.8295(6) 0.5672(5) 0.041(2) Uani 1 1 d .
H18 H 0.6759 0.8605 0.5399 0.049 Uiso 1 1 calc R
C19 C 0.6354(6) 0.7795(6) 0.6443(5) 0.0354(18) Uani 1 1 d .
C20 C 0.3812(8) 0.6899(8) 0.6867(6) 0.052(2) Uani 1 1 d .
H20A H 0.3976 0.6199 0.668 0.077 Uiso 1 1 calc R
H20B H 0.3114 0.7288 0.6722 0.077 Uiso 1 1 calc R
H20C H 0.3797 0.6877 0.7467 0.077 Uiso 1 1 calc R
C21 C 0.5252(11) 0.8851(8) 0.4427(6) 0.069(3) Uani 1 1 d .
H21A H 0.5661 0.8359 0.4017 0.103 Uiso 1 1 calc R
H21B H 0.554 0.9453 0.4375 0.103 Uiso 1 1 calc R
H21C H 0.4503 0.9064 0.4333 0.103 Uiso 1 1 calc R
C22 C 0.7306(7) 0.7741(8) 0.6837(6) 0.052(2) Uani 1 1 d .
H22A H 0.7098 0.8149 0.733 0.079 Uiso 1 1 calc R
H22B H 0.7818 0.8014 0.6449 0.079 Uiso 1 1 calc R
H22C H 0.7635 0.7026 0.6995 0.079 Uiso 1 1 calc R
C23 C 0.6142(8) 0.5478(6) 0.8438(5) 0.049(2) Uani 1 1 d .
H23 H 0.6383 0.4797 0.8657 0.058 Uiso 1 1 calc R
N24 N 0.5774(6) 0.6359(5) 0.8884(4) 0.0421(18) Uani 1 1 d .
C25 C 0.5794(8) 0.6339(6) 0.9765(5) 0.045(2) Uani 1 1 d .
H25A H 0.6343 0.667 0.9874 0.054 Uiso 1 1 calc R
H25B H 0.599 0.5618 0.9981 0.054 Uiso 1 1 calc R
O26 O 0.3760(6) 0.6543(5) 1.0042(4) 0.0511(16) Uani 1 1 d .
O27 O 0.4647(6) 0.6847(5) 1.1151(3) 0.0557(19) Uani 1 1 d .
O28 O 0.4423(5) 0.8063(4) 0.9993(3) 0.0341(12) Uani 1 1 d .
Ru2 Ru 0.11978(5) 0.47932(4) 0.62972(3) 0.02469(16) Uani 1 1 d .
S2 S 0.29815(14) 0.54467(13) 0.48432(10) 0.0253(4) Uani 1 1 d .
Cl2 Cl 0.16162(15) 0.32274(14) 0.55645(11) 0.0338(4) Uani 1 1 d .
C51 C -0.0679(9) 0.3499(9) 0.6853(10) 0.081(4) Uani 1 1 d .
H51A H -0.1455 0.366 0.6996 0.122 Uiso 1 1 calc R
H51B H -0.0341 0.3 0.7263 0.122 Uiso 1 1 calc R
H51C H -0.0477 0.321 0.6307 0.122 Uiso 1 1 calc R
C52 C -0.0317(7) 0.4463(7) 0.6843(6) 0.047(2) Uani 1 1 d .
C53 C -0.0549(6) 0.5206(7) 0.6201(5) 0.042(2) Uani 1 1 d .
H53 H -0.0946 0.51 0.5794 0.05 Uiso 1 1 calc R
C54 C -0.0203(6) 0.6095(6) 0.6155(4) 0.0358(18) Uani 1 1 d .
H54 H -0.0338 0.6567 0.5698 0.043 Uiso 1 1 calc R
C55 C 0.0336(6) 0.6316(6) 0.6758(5) 0.0305(16) Uani 1 1 d .
C56 C 0.0547(6) 0.5588(6) 0.7417(5) 0.0340(17) Uani 1 1 d .
H56 H 0.0911 0.5727 0.7834 0.041 Uiso 1 1 calc R
C57 C 0.0237(7) 0.4655(7) 0.7482(5) 0.0383(19) Uani 1 1 d .
H57 H 0.039 0.4174 0.7931 0.046 Uiso 1 1 calc R
C58 C 0.0708(8) 0.7293(7) 0.6748(7) 0.055(3) Uani 1 1 d .
H58 H 0.1435 0.7097 0.6924 0.066 Uiso 1 1 calc R
C59 C -0.0041(10) 0.8011(9) 0.7387(7) 0.067(3) Uani 1 1 d .
H59A H 0.0253 0.8589 0.7447 0.1 Uiso 1 1 calc R
H59B H -0.0111 0.7633 0.7919 0.1 Uiso 1 1 calc R
H59C H -0.0744 0.8268 0.7203 0.1 Uiso 1 1 calc R
C60 C 0.0781(14) 0.7846(9) 0.5925(9) 0.105(6) Uani 1 1 d .
H60A H 0.1044 0.7346 0.5494 0.158 Uiso 1 1 calc R
H60B H 0.1272 0.8281 0.5906 0.158 Uiso 1 1 calc R
H60C H 0.0073 0.8273 0.5834 0.158 Uiso 1 1 calc R
C61 C 0.2746(6) 0.4215(5) 0.6606(4) 0.0269(15) Uani 1 1 d .
N62 N 0.3128(5) 0.3903(5) 0.7338(4) 0.0298(13) Uani 1 1 d .
C63 C 0.4226(6) 0.3619(7) 0.7242(5) 0.040(2) Uani 1 1 d .
H63 H 0.4661 0.339 0.7668 0.048 Uiso 1 1 calc R
C64 C 0.2510(6) 0.3771(6) 0.8124(4) 0.0289(16) Uani 1 1 d .
C65 C 0.2360(6) 0.4504(6) 0.8730(5) 0.0349(18) Uani 1 1 d .
C66 C 0.1776(7) 0.4329(7) 0.9483(5) 0.045(2) Uani 1 1 d .
H66 H 0.1652 0.4814 0.9896 0.054 Uiso 1 1 calc R
C67 C 0.1369(7) 0.3487(7) 0.9659(5) 0.046(2) Uani 1 1 d .
C68 C 0.1576(7) 0.2761(7) 0.9052(5) 0.045(2) Uani 1 1 d .
H68 H 0.1314 0.2168 0.9167 0.054 Uiso 1 1 calc R
C69 C 0.2161(7) 0.2893(6) 0.8280(5) 0.0392(19) Uani 1 1 d .
C70 C 0.2822(8) 0.5394(7) 0.8571(6) 0.049(2) Uani 1 1 d .
H70A H 0.2504 0.5888 0.9 0.073 Uiso 1 1 calc R
H70B H 0.2673 0.572 0.8031 0.073 Uiso 1 1 calc R
H70C H 0.3594 0.5162 0.8576 0.073 Uiso 1 1 calc R
C71 C 0.0759(9) 0.3305(9) 1.0483(6) 0.065(3) Uani 1 1 d .
H71A H 0.1103 0.3477 1.0921 0.098 Uiso 1 1 calc R
H71B H 0.075 0.2582 1.0555 0.098 Uiso 1 1 calc R
H71C H 0.0027 0.3737 1.0512 0.098 Uiso 1 1 calc R
C72 C 0.2378(9) 0.2096(7) 0.7641(6) 0.053(2) Uani 1 1 d .
H72A H 0.2007 0.2393 0.7168 0.08 Uiso 1 1 calc R
H72B H 0.2122 0.1506 0.7882 0.08 Uiso 1 1 calc R
H72C H 0.3146 0.1873 0.7458 0.08 Uiso 1 1 calc R
C73 C 0.4566(6) 0.3723(7) 0.6442(5) 0.0386(19) Uani 1 1 d .
H73 H 0.5285 0.3581 0.6187 0.046 Uiso 1 1 calc R
N74 N 0.3656(5) 0.4082(5) 0.6053(4) 0.0298(14) Uani 1 1 d .
C75 C 0.3720(6) 0.4211(6) 0.5159(4) 0.0287(15) Uani 1 1 d .
H75A H 0.3443 0.3684 0.4949 0.034 Uiso 1 1 calc R
H75B H 0.4475 0.4107 0.4915 0.034 Uiso 1 1 calc R
O76 O 0.3382(5) 0.6192(4) 0.5195(3) 0.0382(13) Uani 1 1 d .
O77 O 0.3116(4) 0.5471(4) 0.3955(3) 0.0357(12) Uani 1 1 d .
O78 O 0.1846(4) 0.5485(3) 0.5188(3) 0.0232(10) Uani 1 1 d .
C101 C 0.1117(15) 0.0696(12) 0.5784(12) 0.115(6) Uani 1 1 d .
H10D H 0.1055 0.1442 0.5732 0.138 Uiso 1 1 calc R
H10E H 0.0416 0.0578 0.6013 0.138 Uiso 1 1 calc R
Cl11 Cl 0.2070(5) 0.0077(4) 0.6353(4) 0.150(2) Uani 1 1 d .
Cl12 Cl 0.1665(6) 0.0050(6) 0.4729(5) 0.177(3) Uani 1 1 d .

loop_
_atom_site_aniso_label
_atom_site_aniso_U_11
_atom_site_aniso_U_22
_atom_site_aniso_U_33
_atom_site_aniso_U_23
_atom_site_aniso_U_13
_atom_site_aniso_U_12
Ru1 0.0426(4) 0.0250(3) 0.0243(3) -0.0095(2) -0.0154(3) 0.0025(3)
S1 0.0601(14) 0.0362(10) 0.0223(9) -0.0023(8) -0.0192(9) 0.0021(10)
Cl1 0.0496(13) 0.0468(12) 0.0488(12) -0.0199(10) -0.0257(10) 0.0015(10)
C1 0.056(6) 0.042(5) 0.083(8) 0.000(5) -0.017(6) -0.010(5)
C2 0.054(6) 0.028(4) 0.046(5) -0.008(4) -0.013(4) -0.001(4)
C3 0.057(6) 0.021(4) 0.048(5) -0.016(3) -0.022(4) 0.002(4)
C4 0.047(5) 0.029(4) 0.037(4) -0.013(3) -0.012(4) 0.007(4)
C5 0.039(4) 0.026(4) 0.038(4) -0.008(3) -0.014(3) 0.006(3)
C6 0.051(5) 0.028(4) 0.028(4) -0.005(3) -0.022(4) 0.004(4)
C7 0.044(5) 0.030(4) 0.030(4) -0.007(3) -0.015(3) 0.003(3)
C8 0.059(6) 0.047(5) 0.046(5) 0.002(4) 0.003(5) -0.007(5)
C9 0.068(9) 0.087(11) 0.186(19) 0.040(11) 0.020(10) -0.012(8)
C10 0.066(8) 0.083(9) 0.080(8) -0.013(7) -0.017(6) -0.026(7)
C11 0.033(4) 0.033(4) 0.031(4) -0.008(3) -0.014(3) 0.003(3)
N12 0.049(4) 0.022(3) 0.025(3) -0.010(2) -0.012(3) 0.005(3)
C13 0.085(7) 0.029(4) 0.033(4) -0.010(4) -0.011(5) 0.006(4)
C14 0.042(4) 0.024(3) 0.019(3) -0.010(3) -0.006(3) 0.002(3)
C15 0.057(5) 0.030(4) 0.021(4) -0.011(3) 0.000(3) -0.013(4)
C16 0.046(5) 0.036(4) 0.025(4) -0.011(3) -0.010(3) -0.003(4)
C17 0.057(5) 0.029(4) 0.028(4) -0.008(3) -0.006(4) -0.001(4)
C18 0.048(5) 0.029(4) 0.041(5) -0.014(3) 0.009(4) -0.007(4)
C19 0.034(4) 0.039(4) 0.030(4) -0.014(3) 0.001(3) -0.002(3)
C20 0.058(6) 0.073(7) 0.036(5) -0.016(5) -0.002(4) -0.035(5)
C21 0.122(10) 0.045(6) 0.027(5) 0.001(4) -0.007(5) -0.004(6)
C22 0.031(5) 0.066(6) 0.056(6) -0.023(5) -0.004(4) -0.002(4)
C23 0.075(7) 0.027(4) 0.034(4) -0.009(3) -0.012(4) 0.010(4)
N24 0.066(5) 0.024(3) 0.027(3) -0.009(3) -0.018(3) 0.013(3)
C25 0.065(6) 0.034(4) 0.029(4) -0.005(3) -0.024(4) 0.011(4)
O26 0.067(4) 0.048(4) 0.041(3) -0.003(3) -0.024(3) -0.009(3)
O27 0.089(5) 0.049(4) 0.021(3) -0.002(3) -0.022(3) 0.004(4)
O28 0.048(3) 0.028(3) 0.021(2) -0.008(2) -0.012(2) 0.005(2)
Ru2 0.0247(3) 0.0276(3) 0.0198(3) -0.0020(2) -0.0067(2) -0.0013(2)
S2 0.0299(9) 0.0267(8) 0.0187(8) -0.0050(6) -0.0061(7) -0.0033(7)
Cl2 0.0377(10) 0.0299(9) 0.0340(10) -0.0070(7) -0.0123(8) -0.0034(8)
C51 0.048(6) 0.061(7) 0.139(12) -0.023(8) 0.005(7) -0.025(6)
C52 0.033(5) 0.041(5) 0.065(6) -0.011(4) 0.003(4) -0.010(4)
C53 0.025(4) 0.055(5) 0.039(5) -0.019(4) -0.006(3) 0.005(4)
C54 0.035(4) 0.043(4) 0.020(3) 0.000(3) -0.006(3) 0.006(4)
C55 0.026(4) 0.033(4) 0.031(4) -0.009(3) -0.003(3) -0.004(3)
C56 0.032(4) 0.042(4) 0.025(4) -0.013(3) -0.008(3) 0.001(3)
C57 0.047(5) 0.044(5) 0.019(4) 0.010(3) 0.007(3) -0.015(4)
C58 0.042(5) 0.030(4) 0.087(8) -0.006(5) 0.004(5) -0.006(4)
C59 0.081(8) 0.062(7) 0.063(7) -0.026(6) -0.012(6) -0.021(6)
C60 0.160(15) 0.038(6) 0.094(10) -0.019(6) 0.058(10) -0.022(8)
C61 0.030(4) 0.028(4) 0.021(3) -0.004(3) -0.006(3) -0.003(3)
N62 0.026(3) 0.039(3) 0.023(3) 0.001(3) -0.011(2) -0.004(3)
C63 0.022(4) 0.058(5) 0.030(4) 0.003(4) -0.009(3) 0.011(4)
C64 0.030(4) 0.037(4) 0.019(3) 0.003(3) -0.010(3) -0.004(3)
C65 0.032(4) 0.040(4) 0.029(4) 0.001(3) -0.013(3) 0.001(3)
C66 0.042(5) 0.053(5) 0.029(4) -0.003(4) -0.006(4) 0.008(4)
C67 0.035(5) 0.054(5) 0.035(4) 0.016(4) -0.006(4) 0.004(4)
C68 0.045(5) 0.044(5) 0.041(5) 0.019(4) -0.011(4) -0.005(4)
C69 0.044(5) 0.036(4) 0.033(4) 0.006(3) -0.011(4) -0.002(4)
C70 0.054(6) 0.052(5) 0.043(5) -0.009(4) -0.017(4) -0.010(5)
C71 0.058(6) 0.074(7) 0.042(5) 0.020(5) 0.013(5) 0.004(5)
C72 0.070(7) 0.037(5) 0.047(5) 0.007(4) -0.007(5) -0.009(5)
C73 0.022(4) 0.055(5) 0.033(4) 0.002(4) -0.013(3) 0.004(3)
N74 0.028(3) 0.032(3) 0.025(3) -0.001(3) -0.009(2) 0.004(3)
C75 0.028(4) 0.034(4) 0.022(3) -0.005(3) -0.007(3) -0.001(3)
O76 0.044(3) 0.035(3) 0.041(3) -0.010(2) -0.014(3) -0.011(3)
O77 0.039(3) 0.043(3) 0.020(2) -0.003(2) -0.004(2) -0.002(3)
O78 0.020(2) 0.023(2) 0.022(2) 0.0006(19) -0.0053(18) 0.0041(19)
C101 0.126(14) 0.072(10) 0.151(17) 0.021(10) -0.038(12) -0.032(10)
Cl11 0.205(6) 0.092(3) 0.189(5) 0.019(3) -0.136(5) -0.047(3)
Cl12 0.221(7) 0.173(6) 0.172(6) 0.038(5) -0.043(5) -0.114(6)

loop_
_atom_type_symbol
_atom_type_description
_atom_type_scat_dispersion_real
_atom_type_scat_dispersion_imag
_atom_type_scat_source
C C 0.0033 0.0016 'International Tables Vol C Tables 4.2.6.8 and 6.1.1.4'
H H 0 0 'International Tables Vol C Tables 4.2.6.8 and 6.1.1.4'
N N 0.0061 0.0033 'International Tables Vol C Tables 4.2.6.8 and 6.1.1.4'
O O 0.0106 0.006 'International Tables Vol C Tables 4.2.6.8 and 6.1.1.4'
S S 0.1246 0.1234 'International Tables Vol C Tables 4.2.6.8 and 6.1.1.4'
Cl Cl 0.1484 0.1585 'International Tables Vol C Tables 4.2.6.8 and 6.1.1.4'
Ru Ru -1.2594 0.8363 'International Tables Vol C Tables 4.2.6.8 and 6.1.1.4'

loop_
_geom_angle_atom_site_label_1
_geom_angle_atom_site_label_2
_geom_angle_atom_site_label_3
_geom_angle
C11 Ru1 O28 88.7(3)
C11 Ru1 C6 96.6(3)
O28 Ru1 C6 119.4(3)
C11 Ru1 C7 100.3(3)
O28 Ru1 C7 155.9(3)
C6 Ru1 C7 37.7(3)
C11 Ru1 C2 126.7(3)
O28 Ru1 C2 144.0(3)
C6 Ru1 C2 67.8(3)
C7 Ru1 C2 37.3(3)
C11 Ru1 C5 117.7(3)
O28 Ru1 C5 87.4(3)
C6 Ru1 C5 37.8(3)
C7 Ru1 C5 68.6(3)
C2 Ru1 C5 81.3(3)
C11 Ru1 C4 154.1(3)
O28 Ru1 C4 83.5(3)
C6 Ru1 C4 66.6(3)
C7 Ru1 C4 78.7(3)
C2 Ru1 C4 66.9(3)
C5 Ru1 C4 37.5(3)
C11 Ru1 C3 164.7(3)
O28 Ru1 C3 106.3(3)
C6 Ru1 C3 79.0(3)
C7 Ru1 C3 67.2(3)
C2 Ru1 C3 38.0(3)
C5 Ru1 C3 67.3(3)
C4 Ru1 C3 35.8(3)
C11 Ru1 Cl1 83.2(2)
O28 Ru1 Cl1 88.12(16)
C6 Ru1 Cl1 152.4(3)
C7 Ru1 Cl1 115.0(2)
C2 Ru1 Cl1 90.1(3)
C5 Ru1 Cl1 158.5(2)
C4 Ru1 Cl1 121.0(2)
C3 Ru1 Cl1 93.9(2)
O26 S1 O27 114.8(4)
O26 S1 O28 113.2(3)
O27 S1 O28 111.2(3)
O26 S1 C25 107.2(4)
O27 S1 C25 105.9(4)
O28 S1 C25 103.5(4)
C2 C1 H1A 109.5
C2 C1 H1B 109.5
H1A C1 H1B 109.5
C2 C1 H1C 109.5
H1A C1 H1C 109.5
H1B C1 H1C 109.5
C7 C2 C3 118.2(9)
C7 C2 C1 121.6(9)
C3 C2 C1 120.2(8)
C7 C2 Ru1 70.5(5)
C3 C2 Ru1 72.3(5)
C1 C2 Ru1 129.4(7)
C4 C3 C2 119.6(8)
C4 C3 Ru1 71.3(5)
C2 C3 Ru1 69.7(4)
C4 C3 H3 120.2
C2 C3 H3 120.2
Ru1 C3 H3 131.6
C3 C4 C5 123.7(8)
C3 C4 Ru1 72.8(5)
C5 C4 Ru1 71.2(4)
C3 C4 H4 118.1
C5 C4 H4 118.1
Ru1 C4 H4 130.9
C6 C5 C4 115.7(8)
C6 C5 C8 124.0(8)
C4 C5 C8 120.3(8)
C6 C5 Ru1 69.7(4)
C4 C5 Ru1 71.3(5)
C8 C5 Ru1 128.1(6)
C7 C6 C5 121.8(7)
C7 C6 Ru1 71.1(4)
C5 C6 Ru1 72.5(4)
C7 C6 H6 119.1
C5 C6 H6 119.1
Ru1 C6 H6 129.9
C2 C7 C6 120.8(8)
C2 C7 Ru1 72.2(5)
C6 C7 Ru1 71.1(4)
C2 C7 H7 119.6
C6 C7 H7 119.6
Ru1 C7 H7 129.6
C10 C8 C5 114.7(9)
C10 C8 C9 108.5(12)
C5 C8 C9 109.3(9)
C10 C8 H8 108
C5 C8 H8 108
C9 C8 H8 108
C8 C9 H9A 109.5
C8 C9 H9B 109.5
H9A C9 H9B 109.5
C8 C9 H9C 109.5
H9A C9 H9C 109.5
H9B C9 H9C 109.5
C8 C10 H10A 109.5
C8 C10 H10B 109.5
H10A C10 H10B 109.5
C8 C10 H10C 109.5
H10A C10 H10C 109.5
H10B C10 H10C 109.5
N12 C11 N24 103.8(6)
N12 C11 Ru1 131.8(6)
N24 C11 Ru1 124.4(5)
C11 N12 C13 110.5(6)
C11 N12 C14 129.0(6)
C13 N12 C14 120.4(6)
C23 C13 N12 107.3(7)
C23 C13 H13 126.3
N12 C13 H13 126.3
C15 C14 C19 122.5(7)
C15 C14 N12 119.1(7)
C19 C14 N12 118.3(7)
C16 C15 C14 118.4(8)
C16 C15 C20 120.2(8)
C14 C15 C20 121.4(7)
C17 C16 C15 121.3(8)
C17 C16 H16 119.3
C15 C16 H16 119.3
C16 C17 C18 118.9(8)
C16 C17 C21 121.2(9)
C18 C17 C21 119.8(9)
C17 C18 C19 121.6(8)
C17 C18 H18 119.2
C19 C18 H18 119.2
C14 C19 C18 117.2(8)
C14 C19 C22 121.8(8)
C18 C19 C22 121.0(8)
C15 C20 H20A 109.5
C15 C20 H20B 109.5
H20A C20 H20B 109.5
C15 C20 H20C 109.5
H20A C20 H20C 109.5
H20B C20 H20C 109.5
C17 C21 H21A 109.5
C17 C21 H21B 109.5
H21A C21 H21B 109.5
C17 C21 H21C 109.5
H21A C21 H21C 109.5
H21B C21 H21C 109.5
C19 C22 H22A 109.5
C19 C22 H22B 109.5
H22A C22 H22B 109.5
C19 C22 H22C 109.5
H22A C22 H22C 109.5
H22B C22 H22C 109.5
C13 C23 N24 107.2(7)
C13 C23 H23 126.4
N24 C23 H23 126.4
C11 N24 C23 111.2(6)
C11 N24 C25 126.7(6)
C23 N24 C25 122.0(7)
N24 C25 S1 111.4(6)
N24 C25 H25A 109.3
S1 C25 H25A 109.3
N24 C25 H25B 109.3
S1 C25 H25B 109.3
H25A C25 H25B 108
S1 O28 Ru1 129.8(3)
C61 Ru2 O78 89.1(2)
C61 Ru2 C56 95.8(3)
O78 Ru2 C56 124.1(3)
C61 Ru2 C57 101.5(3)
O78 Ru2 C57 159.7(3)
C56 Ru2 C57 38.3(3)
C61 Ru2 C52 131.0(3)
O78 Ru2 C52 138.8(3)
C56 Ru2 C52 68.5(3)
C57 Ru2 C52 38.5(3)
C61 Ru2 C55 115.5(3)
O78 Ru2 C55 90.8(2)
C56 Ru2 C55 37.7(3)
C57 Ru2 C55 69.0(3)
C52 Ru2 C55 80.6(3)
C61 Ru2 C54 150.2(3)
O78 Ru2 C54 82.2(2)
C56 Ru2 C54 66.7(3)
C57 Ru2 C54 80.0(3)
C52 Ru2 C54 66.9(3)
C55 Ru2 C54 36.9(3)
C61 Ru2 C53 167.8(3)
O78 Ru2 C53 103.0(3)
C56 Ru2 C53 78.8(3)
C57 Ru2 C53 67.5(3)
C52 Ru2 C53 36.9(3)
C55 Ru2 C53 66.5(3)
C54 Ru2 C53 36.4(3)
C61 Ru2 Cl2 83.70(19)
O78 Ru2 Cl2 87.26(13)
C56 Ru2 Cl2 148.7(2)
C57 Ru2 Cl2 111.0(2)
C52 Ru2 Cl2 88.2(2)
C55 Ru2 Cl2 160.7(2)
C54 Ru2 Cl2 124.0(2)
C53 Ru2 Cl2 95.2(2)
O77 S2 O76 115.0(3)
O77 S2 O78 110.5(3)
O76 S2 O78 112.6(3)
O77 S2 C75 106.0(3)
O76 S2 C75 107.3(3)
O78 S2 C75 104.6(3)
C52 C51 H51A 109.5
C52 C51 H51B 109.5
H51A C51 H51B 109.5
C52 C51 H51C 109.5
H51A C51 H51C 109.5
H51B C51 H51C 109.5
C53 C52 C57 119.2(8)
C53 C52 C51 118.8(10)
C57 C52 C51 122.0(10)
C53 C52 Ru2 73.1(5)
C57 C52 Ru2 69.9(5)
C51 C52 Ru2 130.2(7)
C54 C53 C52 120.7(8)
C54 C53 Ru2 70.5(5)
C52 C53 Ru2 70.0(5)
C54 C53 H53 119.7
C52 C53 H53 119.7
Ru2 C53 H53 133
C53 C54 C55 122.1(7)
C53 C54 Ru2 73.0(5)
C55 C54 Ru2 71.5(4)
C53 C54 H54 118.9
C55 C54 H54 118.9
Ru2 C54 H54 129.1
C54 C55 C56 117.5(7)
C54 C55 C58 124.2(8)
C56 C55 C58 118.2(7)
C54 C55 Ru2 71.7(4)
C56 C55 Ru2 69.2(4)
C58 C55 Ru2 130.2(6)
C55 C56 C57 122.6(7)
C55 C56 Ru2 73.2(4)
C57 C56 Ru2 71.8(4)
C55 C56 H56 118.7
C57 C56 H56 118.7
Ru2 C56 H56 128.9
C56 C57 C52 117.7(7)
C56 C57 Ru2 70.0(4)
C52 C57 Ru2 71.7(5)
C56 C57 H57 121.1
C52 C57 H57 121.1
Ru2 C57 H57 129.5
C60 C58 C55 114.3(10)
C60 C58 C59 110.0(9)
C55 C58 C59 108.9(8)
C60 C58 H58 107.8
C55 C58 H58 107.8
C59 C58 H58 107.8
C58 C59 H59A 109.5
C58 C59 H59B 109.5
H59A C59 H59B 109.5
C58 C59 H59C 109.5
H59A C59 H59C 109.5
H59B C59 H59C 109.5
C58 C60 H60A 109.5
C58 C60 H60B 109.5
H60A C60 H60B 109.5
C58 C60 H60C 109.5
H60A C60 H60C 109.5
H60B C60 H60C 109.5
N62 C61 N74 102.7(6)
N62 C61 Ru2 132.6(5)
N74 C61 Ru2 124.6(5)
C61 N62 C63 111.9(6)
C61 N62 C64 126.6(6)
C63 N62 C64 121.2(6)
C73 C63 N62 107.4(6)
C73 C63 H63 126.3
N62 C63 H63 126.3
C69 C64 C65 122.5(7)
C69 C64 N62 118.3(7)
C65 C64 N62 119.0(7)
C66 C65 C64 116.6(8)
C66 C65 C70 121.9(8)
C64 C65 C70 121.4(7)
C67 C66 C65 123.2(8)
C67 C66 H66 118.4
C65 C66 H66 118.4
C66 C67 C68 118.1(8)
C66 C67 C71 122.2(9)
C68 C67 C71 119.7(9)
C69 C68 C67 121.4(9)
C69 C68 H68 119.3
C67 C68 H68 119.3
C64 C69 C68 118.1(8)
C64 C69 C72 121.7(8)
C68 C69 C72 120.3(8)
C65 C70 H70A 109.5
C65 C70 H70B 109.5
H70A C70 H70B 109.5
C65 C70 H70C 109.5
H70A C70 H70C 109.5
H70B C70 H70C 109.5
C67 C71 H71A 109.5
C67 C71 H71B 109.5
H71A C71 H71B 109.5
C67 C71 H71C 109.5
H71A C71 H71C 109.5
H71B C71 H71C 109.5
C69 C72 H72A 109.5
C69 C72 H72B 109.5
H72A C72 H72B 109.5
C69 C72 H72C 109.5
H72A C72 H72C 109.5
H72B C72 H72C 109.5
C63 C73 N74 106.3(7)
C63 C73 H73 126.8
N74 C73 H73 126.8
C61 N74 C73 111.6(6)
C61 N74 C75 126.6(6)
C73 N74 C75 121.7(6)
N74 C75 S2 111.8(5)
N74 C75 H75A 109.3
S2 C75 H75A 109.3
N74 C75 H75B 109.3
S2 C75 H75B 109.3
H75A C75 H75B 107.9
S2 O78 Ru2 130.6(3)
Cl11 C101 Cl12 100.8(10)
Cl11 C101 H10D 111.6
Cl12 C101 H10D 111.6
Cl11 C101 H10E 111.6
Cl12 C101 H10E 111.6
H10D C101 H10E 109.4

loop_
_geom_bond_atom_site_label_1
_geom_bond_atom_site_label_2
_geom_bond_distance
Ru1 C11 2.088(7)
Ru1 O28 2.157(5)
Ru1 C6 2.183(7)
Ru1 C7 2.184(8)
Ru1 C2 2.205(9)
Ru1 C5 2.221(8)
Ru1 C4 2.222(8)
Ru1 C3 2.241(7)
Ru1 Cl1 2.405(2)
S1 O26 1.438(7)
S1 O27 1.442(6)
S1 O28 1.478(6)
S1 C25 1.767(9)
C1 C2 1.503(14)
C1 H1A 0.98
C1 H1B 0.98
C1 H1C 0.98
C2 C7 1.404(12)
C2 C3 1.449(12)
C3 C4 1.373(13)
C3 H3 0.95
C4 C5 1.429(11)
C4 H4 0.95
C5 C6 1.426(11)
C5 C8 1.486(13)
C6 C7 1.412(13)
C6 H6 0.95
C7 H7 0.95
C8 C10 1.479(15)
C8 C9 1.500(17)
C8 H8 1
C9 H9A 0.98
C9 H9B 0.98
C9 H9C 0.98
C10 H10A 0.98
C10 H10B 0.98
C10 H10C 0.98
C11 N12 1.362(9)
C11 N24 1.368(10)
N12 C13 1.404(10)
N12 C14 1.435(9)
C13 C23 1.319(12)
C13 H13 0.95
C14 C15 1.389(11)
C14 C19 1.394(12)
C15 C16 1.386(11)
C15 C20 1.487(12)
C16 C17 1.386(13)
C16 H16 0.95
C17 C18 1.395(13)
C17 C21 1.528(12)
C18 C19 1.397(12)
C18 H18 0.95
C19 C22 1.477(12)
C20 H20A 0.98
C20 H20B 0.98
C20 H20C 0.98
C21 H21A 0.98
C21 H21B 0.98
C21 H21C 0.98
C22 H22A 0.98
C22 H22B 0.98
C22 H22C 0.98
C23 N24 1.389(10)
C23 H23 0.95
N24 C25 1.450(9)
C25 H25A 0.99
C25 H25B 0.99
Ru2 C61 2.097(7)
Ru2 O78 2.144(5)
Ru2 C56 2.153(7)
Ru2 C57 2.177(7)
Ru2 C52 2.200(9)
Ru2 C55 2.205(7)
Ru2 C54 2.208(7)
Ru2 C53 2.240(8)
Ru2 Cl2 2.4202(18)
S2 O77 1.441(5)
S2 O76 1.452(5)
S2 O78 1.503(5)
S2 C75 1.774(7)
C51 C52 1.503(14)
C51 H51A 0.98
C51 H51B 0.98
C51 H51C 0.98
C52 C53 1.405(13)
C52 C57 1.442(13)
C53 C54 1.390(13)
C53 H53 0.95
C54 C55 1.397(11)
C54 H54 0.95
C55 C56 1.409(11)
C55 C58 1.529(12)
C56 C57 1.420(12)
C56 H56 0.95
C57 H57 0.95
C58 C60 1.493(17)
C58 C59 1.537(14)
C58 H58 1
C59 H59A 0.98
C59 H59B 0.98
C59 H59C 0.98
C60 H60A 0.98
C60 H60B 0.98
C60 H60C 0.98
C61 N62 1.364(9)
C61 N74 1.368(10)
N62 C63 1.378(10)
N62 C64 1.443(9)
C63 C73 1.330(11)
C63 H63 0.95
C64 C69 1.377(12)
C64 C65 1.420(11)
C65 C66 1.392(12)
C65 C70 1.477(13)
C66 C67 1.378(14)
C66 H66 0.95
C67 C68 1.405(14)
C67 C71 1.503(12)
C68 C69 1.405(12)
C68 H68 0.95
C69 C72 1.512(13)
C70 H70A 0.98
C70 H70B 0.98
C70 H70C 0.98
C71 H71A 0.98
C71 H71B 0.98
C71 H71C 0.98
C72 H72A 0.98
C72 H72B 0.98
C72 H72C 0.98
C73 N74 1.394(9)
C73 H73 0.95
N74 C75 1.456(9)
C75 H75A 0.99
C75 H75B 0.99
C101 Cl11 1.676(17)
C101 Cl12 1.96(2)
C101 H10D 0.99
C101 H10E 0.99

loop_
_geom_torsion_atom_site_label_1
_geom_torsion_atom_site_label_2
_geom_torsion_atom_site_label_3
_geom_torsion_atom_site_label_4
_geom_torsion
C11 Ru1 C2 C7 52.5(6)
O28 Ru1 C2 C7 -139.0(5)
C6 Ru1 C2 C7 -29.0(5)
C5 Ru1 C2 C7 -65.8(5)
C4 Ru1 C2 C7 -102.0(6)
C3 Ru1 C2 C7 -129.7(8)
Cl1 Ru1 C2 C7 134.0(5)
C11 Ru1 C2 C3 -177.8(5)
O28 Ru1 C2 C3 -9.3(8)
C6 Ru1 C2 C3 100.7(6)
C7 Ru1 C2 C3 129.7(8)
C5 Ru1 C2 C3 64.0(5)
C4 Ru1 C2 C3 27.8(5)
Cl1 Ru1 C2 C3 -96.2(5)
C11 Ru1 C2 C1 -62.9(10)
O28 Ru1 C2 C1 105.6(9)
C6 Ru1 C2 C1 -144.4(9)
C7 Ru1 C2 C1 -115.4(10)
C5 Ru1 C2 C1 178.8(9)
C4 Ru1 C2 C1 142.7(9)
C3 Ru1 C2 C1 114.9(11)
Cl1 Ru1 C2 C1 18.7(9)
C7 C2 C3 C4 2.5(12)
C1 C2 C3 C4 -178.7(8)
Ru1 C2 C3 C4 -52.9(7)
C7 C2 C3 Ru1 55.4(7)
C1 C2 C3 Ru1 -125.9(8)
C11 Ru1 C3 C4 139.7(11)
O28 Ru1 C3 C4 -52.7(5)
C6 Ru1 C3 C4 65.0(5)
C7 Ru1 C3 C4 102.6(5)
C2 Ru1 C3 C4 133.0(8)
C5 Ru1 C3 C4 27.3(5)
Cl1 Ru1 C3 C4 -141.9(5)
C11 Ru1 C3 C2 6.7(14)
O28 Ru1 C3 C2 174.3(5)
C6 Ru1 C3 C2 -68.0(5)
C7 Ru1 C3 C2 -30.4(5)
C5 Ru1 C3 C2 -105.7(6)
C4 Ru1 C3 C2 -133.0(8)
Cl1 Ru1 C3 C2 85.1(5)
C2 C3 C4 C5 -0.2(12)
Ru1 C3 C4 C5 -52.3(7)
C2 C3 C4 Ru1 52.1(7)
C11 Ru1 C4 C3 -156.9(6)
O28 Ru1 C4 C3 129.8(5)
C6 Ru1 C4 C3 -104.2(6)
C7 Ru1 C4 C3 -66.6(5)
C2 Ru1 C4 C3 -29.4(5)
C5 Ru1 C4 C3 -136.0(8)
Cl1 Ru1 C4 C3 45.9(5)
C11 Ru1 C4 C5 -20.9(10)
O28 Ru1 C4 C5 -94.2(5)
C6 Ru1 C4 C5 31.8(5)
C7 Ru1 C4 C5 69.4(5)
C2 Ru1 C4 C5 106.6(6)
C3 Ru1 C4 C5 136.0(8)
Cl1 Ru1 C4 C5 -178.1(4)
C3 C4 C5 C6 -2.3(11)
Ru1 C4 C5 C6 -55.3(6)
C3 C4 C5 C8 176.8(8)
Ru1 C4 C5 C8 123.9(8)
C3 C4 C5 Ru1 53.0(7)
C11 Ru1 C5 C6 -62.3(6)
O28 Ru1 C5 C6 -149.5(5)
C7 Ru1 C5 C6 28.4(5)
C2 Ru1 C5 C6 64.8(5)
C4 Ru1 C5 C6 127.8(7)
C3 Ru1 C5 C6 101.7(5)
Cl1 Ru1 C5 C6 132.3(6)
C11 Ru1 C5 C4 169.9(5)
O28 Ru1 C5 C4 82.7(5)
C6 Ru1 C5 C4 -127.8(7)
C7 Ru1 C5 C4 -99.5(5)
C2 Ru1 C5 C4 -63.0(5)
C3 Ru1 C5 C4 -26.2(5)
Cl1 Ru1 C5 C4 4.5(10)
C11 Ru1 C5 C8 55.6(8)
O28 Ru1 C5 C8 -31.5(8)
C6 Ru1 C5 C8 117.9(9)
C7 Ru1 C5 C8 146.3(8)
C2 Ru1 C5 C8 -177.3(8)
C4 Ru1 C5 C8 -114.2(10)
C3 Ru1 C5 C8 -140.4(8)
Cl1 Ru1 C5 C8 -109.8(8)
C4 C5 C6 C7 2.5(11)
C8 C5 C6 C7 -176.6(8)
Ru1 C5 C6 C7 -53.6(7)
C4 C5 C6 Ru1 56.1(6)
C8 C5 C6 Ru1 -123.0(8)
C11 Ru1 C6 C7 -98.3(5)
O28 Ru1 C6 C7 169.4(4)
C2 Ru1 C6 C7 28.7(5)
C5 Ru1 C6 C7 133.7(7)
C4 Ru1 C6 C7 102.1(5)
C3 Ru1 C6 C7 66.8(5)
Cl1 Ru1 C6 C7 -10.3(7)
C11 Ru1 C6 C5 127.9(5)
O28 Ru1 C6 C5 35.7(5)
C7 Ru1 C6 C5 -133.7(7)
C2 Ru1 C6 C5 -105.0(5)
C4 Ru1 C6 C5 -31.6(5)
C3 Ru1 C6 C5 -67.0(5)
Cl1 Ru1 C6 C5 -144.1(4)
C3 C2 C7 C6 -2.3(12)
C1 C2 C7 C6 179.0(8)
Ru1 C2 C7 C6 54.0(7)
C3 C2 C7 Ru1 -56.2(7)
C1 C2 C7 Ru1 125.0(8)
C5 C6 C7 C2 -0.3(11)
Ru1 C6 C7 C2 -54.5(7)
C5 C6 C7 Ru1 54.2(6)
C11 Ru1 C7 C2 -139.7(5)
O28 Ru1 C7 C2 109.7(7)
C6 Ru1 C7 C2 132.8(7)
C5 Ru1 C7 C2 104.4(6)
C4 Ru1 C7 C2 66.6(5)
C3 Ru1 C7 C2 30.9(5)
Cl1 Ru1 C7 C2 -52.5(5)
C11 Ru1 C7 C6 87.5(5)
O28 Ru1 C7 C6 -23.1(8)
C2 Ru1 C7 C6 -132.8(7)
C5 Ru1 C7 C6 -28.4(4)
C4 Ru1 C7 C6 -66.2(5)
C3 Ru1 C7 C6 -101.8(5)
Cl1 Ru1 C7 C6 174.7(4)
C6 C5 C8 C10 20.4(13)
C4 C5 C8 C10 -158.6(9)
Ru1 C5 C8 C10 -69.5(12)
C6 C5 C8 C9 -101.7(13)
C4 C5 C8 C9 79.2(13)
Ru1 C5 C8 C9 168.4(10)
O28 Ru1 C11 N12 159.8(8)
C6 Ru1 C11 N12 40.3(8)
C7 Ru1 C11 N12 2.4(8)
C2 Ru1 C11 N12 -26.9(10)
C5 Ru1 C11 N12 73.4(9)
C4 Ru1 C11 N12 87.7(11)
C3 Ru1 C11 N12 -32.0(16)
Cl1 Ru1 C11 N12 -111.9(8)
O28 Ru1 C11 N24 -22.5(7)
C6 Ru1 C11 N24 -142.0(7)
C7 Ru1 C11 N24 180.0(7)
C2 Ru1 C11 N24 150.7(7)
C5 Ru1 C11 N24 -108.9(7)
C4 Ru1 C11 N24 -94.7(9)
C3 Ru1 C11 N24 145.6(10)
Cl1 Ru1 C11 N24 65.7(7)
N24 C11 N12 C13 0.6(10)
Ru1 C11 N12 C13 178.6(7)
N24 C11 N12 C14 -177.0(8)
Ru1 C11 N12 C14 1.0(13)
C11 N12 C13 C23 0.6(12)
C14 N12 C13 C23 178.5(9)
C11 N12 C14 C15 -99.8(10)
C13 N12 C14 C15 82.8(10)
C11 N12 C14 C19 83.9(10)
C13 N12 C14 C19 -93.5(10)
C19 C14 C15 C16 -2.4(11)
N12 C14 C15 C16 -178.5(6)
C19 C14 C15 C20 176.7(8)
N12 C14 C15 C20 0.6(11)
C14 C15 C16 C17 1.9(11)
C20 C15 C16 C17 -177.2(8)
C15 C16 C17 C18 -1.3(11)
C15 C16 C17 C21 176.3(7)
C16 C17 C18 C19 1.1(11)
C21 C17 C18 C19 -176.6(7)
C15 C14 C19 C18 2.1(11)
N12 C14 C19 C18 178.3(6)
C15 C14 C19 C22 -179.2(7)
N12 C14 C19 C22 -3.0(11)
C17 C18 C19 C14 -1.4(11)
C17 C18 C19 C22 179.9(8)
N12 C13 C23 N24 -1.5(12)
N12 C11 N24 C23 -1.6(10)
Ru1 C11 N24 C23 -179.8(7)
N12 C11 N24 C25 175.4(9)
Ru1 C11 N24 C25 -2.8(13)
C13 C23 N24 C11 2.0(12)
C13 C23 N24 C25 -175.2(10)
C11 N24 C25 S1 53.4(12)
C23 N24 C25 S1 -129.9(8)
O26 S1 C25 N24 53.2(8)
O27 S1 C25 N24 176.2(6)
O28 S1 C25 N24 -66.7(7)
O26 S1 O28 Ru1 -76.7(5)
O27 S1 O28 Ru1 152.3(5)
C25 S1 O28 Ru1 39.0(5)
C11 Ru1 O28 S1 -1.8(5)
C6 Ru1 O28 S1 95.1(5)
C7 Ru1 O28 S1 111.1(6)
C2 Ru1 O28 S1 -172.6(5)
C5 Ru1 O28 S1 116.0(5)
C4 Ru1 O28 S1 153.5(5)
C3 Ru1 O28 S1 -178.5(5)
Cl1 Ru1 O28 S1 -85.0(4)
C61 Ru2 C52 C53 178.8(4)
O78 Ru2 C52 C53 -17.4(7)
C56 Ru2 C52 C53 100.2(5)
C57 Ru2 C52 C53 130.9(8)
C55 Ru2 C52 C53 63.1(5)
C54 Ru2 C52 C53 27.3(5)
Cl2 Ru2 C52 C53 -101.1(5)
C61 Ru2 C52 C57 47.9(6)
O78 Ru2 C52 C57 -148.3(5)
C56 Ru2 C52 C57 -30.7(5)
C55 Ru2 C52 C57 -67.8(5)
C54 Ru2 C52 C57 -103.6(5)
C53 Ru2 C52 C57 -130.9(8)
Cl2 Ru2 C52 C57 127.9(5)
C61 Ru2 C52 C51 -67.5(12)
O78 Ru2 C52 C51 96.3(11)
C56 Ru2 C52 C51 -146.1(12)
C57 Ru2 C52 C51 -115.4(13)
C55 Ru2 C52 C51 176.8(12)
C54 Ru2 C52 C51 141.0(12)
C53 Ru2 C52 C51 113.7(13)
Cl2 Ru2 C52 C51 12.5(11)
C57 C52 C53 C54 3.3(12)
C51 C52 C53 C54 -178.2(8)
Ru2 C52 C53 C54 -51.1(7)
C57 C52 C53 Ru2 54.4(7)
C51 C52 C53 Ru2 -127.0(9)
C61 Ru2 C53 C54 130.5(13)
O78 Ru2 C53 C54 -56.9(5)
C56 Ru2 C53 C54 65.8(5)
C57 Ru2 C53 C54 104.2(5)
C52 Ru2 C53 C54 134.8(7)
C55 Ru2 C53 C54 28.3(4)
Cl2 Ru2 C53 C54 -145.3(4)
C61 Ru2 C53 C52 -4.3(16)
O78 Ru2 C53 C52 168.4(5)
C56 Ru2 C53 C52 -68.9(5)
C57 Ru2 C53 C52 -30.6(5)
C55 Ru2 C53 C52 -106.4(6)
C54 Ru2 C53 C52 -134.8(7)
Cl2 Ru2 C53 C52 80.0(5)
C52 C53 C54 C55 -3.3(12)
Ru2 C53 C54 C55 -54.2(7)
C52 C53 C54 Ru2 50.9(7)
C61 Ru2 C54 C53 -161.2(5)
O78 Ru2 C54 C53 124.6(5)
C56 Ru2 C54 C53 -103.1(5)
C57 Ru2 C54 C53 -65.5(5)
C52 Ru2 C54 C53 -27.6(5)
C55 Ru2 C54 C53 -133.6(7)
Cl2 Ru2 C54 C53 43.2(5)
C61 Ru2 C54 C55 -27.6(8)
O78 Ru2 C54 C55 -101.9(5)
C56 Ru2 C54 C55 30.5(5)
C57 Ru2 C54 C55 68.1(5)
C52 Ru2 C54 C55 105.9(5)
C53 Ru2 C54 C55 133.6(7)
Cl2 Ru2 C54 C55 176.7(4)
C53 C54 C55 C56 1.5(11)
Ru2 C54 C55 C56 -53.4(6)
C53 C54 C55 C58 -178.4(8)
Ru2 C54 C55 C58 126.6(8)
C53 C54 C55 Ru2 55.0(7)
C61 Ru2 C55 C54 165.2(5)
O78 Ru2 C55 C54 75.9(5)
C56 Ru2 C55 C54 -130.4(7)
C57 Ru2 C55 C54 -101.8(5)
C52 Ru2 C55 C54 -63.7(5)
C53 Ru2 C55 C54 -28.0(5)
Cl2 Ru2 C55 C54 -8.2(9)
C61 Ru2 C55 C56 -64.4(5)
O78 Ru2 C55 C56 -153.8(5)
C57 Ru2 C55 C56 28.6(5)
C52 Ru2 C55 C56 66.7(5)
C54 Ru2 C55 C56 130.4(7)
C53 Ru2 C55 C56 102.4(5)
Cl2 Ru2 C55 C56 122.1(6)
C61 Ru2 C55 C58 45.5(9)
O78 Ru2 C55 C58 -43.9(8)
C56 Ru2 C55 C58 109.9(10)
C57 Ru2 C55 C58 138.5(9)
C52 Ru2 C55 C58 176.6(9)
C54 Ru2 C55 C58 -119.7(10)
C53 Ru2 C55 C58 -147.7(9)
Cl2 Ru2 C55 C58 -128.0(8)
C54 C55 C56 C57 0.2(11)
C58 C55 C56 C57 -179.8(7)
Ru2 C55 C56 C57 -54.4(7)
C54 C55 C56 Ru2 54.6(6)
C58 C55 C56 Ru2 -125.4(7)
C61 Ru2 C56 C55 125.1(5)
O78 Ru2 C56 C55 32.2(5)
C57 Ru2 C56 C55 -133.8(7)
C52 Ru2 C56 C55 -103.0(5)
C54 Ru2 C56 C55 -29.9(5)
C53 Ru2 C56 C55 -66.0(5)
Cl2 Ru2 C56 C55 -147.5(4)
C61 Ru2 C56 C57 -101.1(5)
O78 Ru2 C56 C57 166.0(4)
C52 Ru2 C56 C57 30.8(5)
C55 Ru2 C56 C57 133.8(7)
C54 Ru2 C56 C57 103.9(5)
C53 Ru2 C56 C57 67.8(5)
Cl2 Ru2 C56 C57 -13.7(7)
C55 C56 C57 C52 -0.2(12)
Ru2 C56 C57 C52 -55.2(7)
C55 C56 C57 Ru2 55.1(7)
C53 C52 C57 C56 -1.5(12)
C51 C52 C57 C56 180.0(8)
Ru2 C52 C57 C56 54.4(6)
C53 C52 C57 Ru2 -55.9(7)
C51 C52 C57 Ru2 125.6(9)
C61 Ru2 C57 C56 84.9(5)
O78 Ru2 C57 C56 -35.1(10)
C52 Ru2 C57 C56 -130.0(7)
C55 Ru2 C57 C56 -28.2(4)
C54 Ru2 C57 C56 -64.9(5)
C53 Ru2 C57 C56 -100.6(5)
Cl2 Ru2 C57 C56 172.4(4)
C61 Ru2 C57 C52 -145.2(5)
O78 Ru2 C57 C52 94.9(9)
C56 Ru2 C57 C52 130.0(7)
C55 Ru2 C57 C52 101.8(5)
C54 Ru2 C57 C52 65.1(5)
C53 Ru2 C57 C52 29.4(5)
Cl2 Ru2 C57 C52 -57.6(5)
C54 C55 C58 C60 -19.1(13)
C56 C55 C58 C60 161.0(9)
Ru2 C55 C58 C60 75.3(12)
C54 C55 C58 C59 104.4(10)
C56 C55 C58 C59 -75.5(10)
Ru2 C55 C58 C59 -161.2(7)
O78 Ru2 C61 N62 157.4(7)
C56 Ru2 C61 N62 33.2(8)
C57 Ru2 C61 N62 -5.1(8)
C52 Ru2 C61 N62 -33.2(9)
C55 Ru2 C61 N62 66.9(8)
C54 Ru2 C61 N62 84.9(9)
C53 Ru2 C61 N62 -29.8(18)
Cl2 Ru2 C61 N62 -115.3(7)
O78 Ru2 C61 N74 -21.5(6)
C56 Ru2 C61 N74 -145.6(6)
C57 Ru2 C61 N74 176.1(6)
C52 Ru2 C61 N74 148.0(6)
C55 Ru2 C61 N74 -111.9(6)
C54 Ru2 C61 N74 -94.0(8)
C53 Ru2 C61 N74 151.4(12)
Cl2 Ru2 C61 N74 65.9(6)
N74 C61 N62 C63 1.7(9)
Ru2 C61 N62 C63 -177.3(6)
N74 C61 N62 C64 -172.5(7)
Ru2 C61 N62 C64 8.5(12)
C61 N62 C63 C73 -1.3(10)
C64 N62 C63 C73 173.2(7)
C61 N62 C64 C69 79.0(10)
C63 N62 C64 C69 -94.7(9)
C61 N62 C64 C65 -106.1(8)
C63 N62 C64 C65 80.2(9)
C69 C64 C65 C66 -4.0(11)
N62 C64 C65 C66 -178.7(7)
C69 C64 C65 C70 174.6(8)
N62 C64 C65 C70 0.0(11)
C64 C65 C66 C67 1.1(12)
C70 C65 C66 C67 -177.6(8)
C65 C66 C67 C68 1.4(13)
C65 C66 C67 C71 178.8(8)
C66 C67 C68 C69 -1.3(12)
C71 C67 C68 C69 -178.7(8)
C65 C64 C69 C68 4.2(12)
N62 C64 C69 C68 178.9(7)
C65 C64 C69 C72 -176.8(8)
N62 C64 C69 C72 -2.1(11)
C67 C68 C69 C64 -1.4(12)
C67 C68 C69 C72 179.6(8)
N62 C63 C73 N74 0.4(10)
N62 C61 N74 C73 -1.5(8)
Ru2 C61 N74 C73 177.7(6)
N62 C61 N74 C75 174.2(7)
Ru2 C61 N74 C75 -6.7(10)
C63 C73 N74 C61 0.7(10)
C63 C73 N74 C75 -175.2(7)
C61 N74 C75 S2 55.5(9)
C73 N74 C75 S2 -129.3(7)
O77 S2 C75 N74 179.8(5)
O76 S2 C75 N74 56.4(6)
O78 S2 C75 N74 -63.4(6)
O77 S2 O78 Ru2 146.4(4)
O76 S2 O78 Ru2 -83.4(4)
C75 S2 O78 Ru2 32.7(4)
C61 Ru2 O78 S2 2.7(4)
C56 Ru2 O78 S2 99.1(4)
C57 Ru2 O78 S2 124.6(7)
C52 Ru2 O78 S2 -165.2(4)
C55 Ru2 O78 S2 118.2(4)
C54 Ru2 O78 S2 154.1(4)
C53 Ru2 O78 S2 -175.7(4)
Cl2 Ru2 O78 S2 -81.0(4)

loop_
_platon_squeeze_void_nr
_platon_squeeze_void_average_x
_platon_squeeze_void_average_y
_platon_squeeze_void_average_z
_platon_squeeze_void_volume
_platon_squeeze_void_count_electrons
_platon_squeeze_void_content
1 -0.166 0.172 0.798 187 42 ' '
2 0.165 0.827 0.202 187 42 ' '
